data_1011082
loop_
_publ_author_name
'Adelsk\"old, V.'

_publ_section_title
;
 X-ray studies on Magneto Plumbite PbO &#x00B7; 6Fe~2~O~3~ and other substances
 resembling \b-alumina Na~2~O &#x00B7; 11Al~2~O~3~
;
_journal_coden_ASTM ARKGAJ
_journal_issue 2
_journal_name_full 'Arkiv f\"or Kemi, Mineralogi och Geologi, A'
_journal_page_first 1
_journal_page_last 9
_journal_volume 12
_journal_year 1938
_chemical_compound_source 'synthetic at 1273 K for 1d and natural'
_chemical_formula_structural 'Pb O (Fe2 O3)6'
_chemical_formula_sum 'Fe12 O19 Pb'
_chemical_name_mineral 'Magnetoplumbite 5H'
_chemical_name_systematic 'Lead dodecairon(III) oxide'
_space_group_IT_number 194
_symmetry_cell_setting hexagonal
_symmetry_Int_Tables_number 194
_symmetry_space_group_name_Hall '-P 6c 2c'
_symmetry_space_group_name_H-M 'P 63/m m c'
_cell_angle_alpha 90
_cell_angle_beta 90
_cell_angle_gamma 120
_cell_formula_units_Z 2
_cell_length_a 5.877
_cell_length_b 5.877
_cell_length_c 23.01999
_cell_volume 688.6
_exptl_crystal_density_meas 5.62
_cod_database_code 1011082

loop_
_symmetry_equiv_pos_as_xyz
x,y,z
-y,x-y,z
y-x,-x,z
-y,-x,z
y-x,y,z
x,x-y,z
-x,-y,-z
y,y-x,-z
x-y,x,-z
y,x,-z
x-y,-y,-z
-x,y-x,-z
-x,-y,1/2+z
y,y-x,1/2+z
x-y,x,1/2+z
y,x,1/2+z
x-y,-y,1/2+z
-x,y-x,1/2+z
x,y,1/2-z
-y,x-y,1/2-z
y-x,-x,1/2-z
-y,-x,1/2-z
y-x,y,1/2-z
x,x-y,1/2-z

loop_
_atom_site_label
_atom_site_type_symbol
_atom_site_symmetry_multiplicity
_atom_site_Wyckoff_symbol
_atom_site_fract_x
_atom_site_fract_y
_atom_site_fract_z
_atom_site_occupancy
_atom_site_attached_hydrogens
_atom_site_calc_flag
Pb1 Pb2+ 2 d 0.3333 0.6667 0.75 1. 0 d
Fe1 Fe3+ 2 a 0. 0. 0. 1. 0 d
Fe2 Fe3+ 2 b 0. 0. 0.25 1. 0 d
Fe3 Fe3+ 4 f 0.3333 0.6667 0.0278 1. 0 d
Fe4 Fe3+ 4 f 0.3333 0.6667 0.1889 1. 0 d
Fe5 Fe3+ 12 k 0.1667 0.3334 0.1083 1. 0 d
O1 O2- 4 e 0. 0. 0.15 1. 0 d
O2 O2- 4 f 0.3333 0.6667 -0.05 1. 0 d
O3 O2- 6 h 0.186 0.372 0.25 1. 0 d
O4 O2- 12 k 0.1667 0.3334 0.05 1. 0 d
O5 O2- 12 k 0.5 1. 0.15 1. 0 d

loop_
_atom_type_symbol
_atom_type_oxidation_number
Pb2+ 2.000
Fe3+ 3.000
O2- -2.000
